data_7204074
loop_
_publ_author_name
'Wragg, David S.'
'Slawin, Alexandra M. Z.'
'Morris, Russell E.'

_publ_section_title
;
 The synthesis of gallium phosphate frameworks with and without
 fluoride ions present: attempts to direct the synthesis of double
 four-ring containing materials
;
_journal_issue 7
_journal_name_full 'Journal of Materials Chemistry'
_journal_page_first 1850
_journal_paper_doi 10.1039/b100471i
_journal_volume 11
_journal_year 2001
_chemical_formula_sum 'C10 H14 F2 Ga6 N2 O25 P6'
_chemical_formula_weight 1204.36
_space_group_IT_number 2
_symmetry_space_group_name_Hall '-P 1'
_symmetry_space_group_name_H-M 'P -1'
_atom_sites_solution_hydrogens geom
_atom_sites_solution_primary direct
_atom_sites_solution_secondary difmap
_audit_conform_dict_location ftp://ftp.iucr.org/cifdics/cif_core2.1beta.dic
_audit_conform_dict_name cif_core.dic
_audit_conform_dict_version 2.1beta3
_audit_creation_date 1999-09-14T10:05:07-00:00
_audit_creation_method 'WinGX routine CIF_UPDATE'
_cell_angle_alpha 94.36(6)
_cell_angle_beta 90.64(5)
_cell_angle_gamma 103.67(5)
_cell_formula_units_Z 1
_cell_length_a 9.265(5)
_cell_length_b 9.397(8)
_cell_length_c 9.238(5)
_cell_measurement_temperature 293(2)
_cell_volume 778.9(9)
_computing_structure_refinement 'SHELXL-97 (Sheldrick, 1997)'
_diffrn_ambient_temperature 293(2)
_diffrn_measured_fraction_theta_full 0.995
_diffrn_measured_fraction_theta_max 0.995
_diffrn_radiation_monochromator graphite
_diffrn_radiation_type MoK\a
_diffrn_radiation_wavelength 0.71073
_diffrn_reflns_av_R_equivalents 0
_diffrn_reflns_av_sigmaI/netI 0.0218
_diffrn_reflns_limit_h_max 10
_diffrn_reflns_limit_h_min 0
_diffrn_reflns_limit_k_max 10
_diffrn_reflns_limit_k_min -11
_diffrn_reflns_limit_l_max 10
_diffrn_reflns_limit_l_min -10
_diffrn_reflns_number 2730
_diffrn_reflns_theta_full 25.02
_diffrn_reflns_theta_max 25.02
_diffrn_reflns_theta_min 2.78
_exptl_absorpt_coefficient_mu 5.538
_exptl_crystal_density_diffrn 2.563
_exptl_crystal_density_method 'not measured'
_exptl_crystal_F_000 582
_exptl_crystal_size_max 0.5
_exptl_crystal_size_mid 0.5
_exptl_crystal_size_min 0.5
_refine_diff_density_max 0.548
_refine_diff_density_min -0.756
_refine_diff_density_rms 0.119
_refine_ls_extinction_method none
_refine_ls_goodness_of_fit_ref 1.02
_refine_ls_hydrogen_treatment mixed
_refine_ls_matrix_type full
_refine_ls_number_parameters 235
_refine_ls_number_reflns 2730
_refine_ls_number_restraints 0
_refine_ls_restrained_S_all 1.02
_refine_ls_R_factor_all 0.0313
_refine_ls_R_factor_gt 0.0276
_refine_ls_shift/su_max 0.136
_refine_ls_shift/su_mean 0.015
_refine_ls_structure_factor_coef Fsqd
_refine_ls_weighting_scheme calc
_refine_ls_wR_factor_gt 0.0788
_refine_ls_wR_factor_ref 0.0809
_reflns_number_gt 2518
_reflns_number_total 2730
_reflns_threshold_expression >2sigma(I)
_cod_data_source_file b100471i.txt
_cod_data_source_block '[pyr,F]-GaPO-2'
_cod_database_code 7204074

loop_
_symmetry_equiv_pos_as_xyz
'x, y, z'
'-x, -y, -z'

loop_
_atom_site_label
_atom_site_type_symbol
_atom_site_fract_x
_atom_site_fract_y
_atom_site_fract_z
_atom_site_U_iso_or_equiv
_atom_site_adp_type
_atom_site_occupancy
_atom_site_symmetry_multiplicity
_atom_site_calc_flag
_atom_site_refinement_flags
_atom_site_disorder_assembly
_atom_site_disorder_group
Ga1 Ga 0.13908(4) 0.08599(4) 0.43565(4) 0.01163(12) Uani 1 1 d . . .
Ga2 Ga 0.60890(4) 0.34138(4) 0.39230(4) 0.01249(13) Uani 1 1 d . . .
Ga3 Ga 0.62500(4) -0.07859(4) 0.15717(4) 0.01277(13) Uani 1 1 d . . .
P4 P 0.37722(10) 0.09021(10) 0.18526(10) 0.0118(2) Uani 1 1 d . . .
P5 P 0.37956(10) 0.32951(10) 0.62664(10) 0.0116(2) Uani 1 1 d . . .
P6 P 0.83224(10) 0.14986(10) 0.35659(10) 0.0131(2) Uani 1 1 d . . .
F1 F -0.0201(2) -0.0906(2) 0.3875(2) 0.0157(4) Uani 1 1 d . . .
O1 O 0.4394(3) -0.0469(3) 0.1776(4) 0.0296(7) Uani 1 1 d . . .
O2 O 0.2712(3) 0.2667(3) 0.5023(3) 0.0180(6) Uani 1 1 d . . .
O3 O 0.5396(3) 0.3462(3) 0.5747(3) 0.0225(6) Uani 1 1 d . . .
O4 O 0.7686(3) 0.0884(3) 0.2025(3) 0.0196(6) Uani 1 1 d . . .
O5 O 0.7891(3) 0.2975(3) 0.3915(3) 0.0189(6) Uani 1 1 d . . .
O6 O 0.2367(3) -0.0403(3) 0.5361(3) 0.0179(6) Uani 1 1 d . . .
O7 O 0.2276(3) 0.0597(3) 0.2551(3) 0.0190(6) Uani 1 1 d . . .
O8 O 0.6427(3) -0.2405(3) 0.2413(3) 0.0194(6) Uani 1 1 d . . .
O9 O 0.0016(3) 0.1882(3) 0.3533(3) 0.0163(6) Uani 1 1 d . . .
O10 O 0.4877(3) 0.2185(4) 0.2622(4) 0.0350(8) Uani 1 1 d . . .
O11 O 0.3589(4) 0.4812(3) 0.6819(3) 0.0238(6) Uani 1 1 d . . .
O12 O 0.3543(4) 0.1329(4) 0.0320(3) 0.0320(7) Uani 1 1 d . . .
C1 C 0.8795(9) 0.5342(14) 0.7574(11) 0.089(3) Uani 1 1 d . . .
H1 H 0.9137 0.6047 0.6924 0.107 Uiso 1 1 calc R . .
C2 C 0.9200(11) 0.4161(17) 0.7428(10) 0.106(4) Uani 1 1 d . . .
H2 H 0.9758 0.3988 0.6631 0.127 Uiso 1 1 calc R . .
C3 C 0.8862(11) 0.3151(9) 0.8369(16) 0.097(3) Uani 1 1 d . . .
H3 H 0.9195 0.2291 0.8242 0.116 Uiso 1 1 calc R . .
N1 N 0.7559(9) 0.4692(12) 0.9607(9) 0.118(3) Uani 1 1 d . . .
H1A H 0.7028 0.4911 1.0309 0.141 Uiso 1 1 calc R . .
C5 C 0.8011(11) 0.5605(10) 0.8485(14) 0.098(3) Uani 1 1 d . . .
H5 H 0.7671 0.6459 0.8464 0.117 Uiso 1 1 calc R . .
C4 C 0.8060(13) 0.3366(10) 0.9475(11) 0.100(4) Uani 1 1 d . . .
H4 H 0.7821 0.2677 1.0159 0.119 Uiso 1 1 calc R . .
O21 O -0.0181(12) -0.0896(12) 0.0258(11) 0.079(3) Uani 0.5 1 d P . .

loop_
_atom_site_aniso_label
_atom_site_aniso_U_11
_atom_site_aniso_U_22
_atom_site_aniso_U_33
_atom_site_aniso_U_23
_atom_site_aniso_U_13
_atom_site_aniso_U_12
Ga1 0.0091(2) 0.0131(2) 0.0135(2) 0.00366(16) 0.00424(15) 0.00323(15)
Ga2 0.0120(2) 0.0108(2) 0.0157(2) 0.00083(16) 0.00277(16) 0.00451(16)
Ga3 0.0145(2) 0.0122(2) 0.0131(2) 0.00380(16) 0.00349(16) 0.00529(16)
P4 0.0118(5) 0.0136(4) 0.0105(4) 0.0000(4) 0.0041(3) 0.0039(4)
P5 0.0140(5) 0.0102(4) 0.0115(4) 0.0021(3) 0.0038(3) 0.0042(4)
P6 0.0105(5) 0.0129(4) 0.0175(5) 0.0044(4) 0.0035(3) 0.0047(4)
F1 0.0152(11) 0.0167(11) 0.0152(11) 0.0012(9) 0.0046(8) 0.0036(9)
O1 0.0187(15) 0.0204(15) 0.053(2) 0.0083(14) 0.0102(14) 0.0095(12)
O2 0.0153(14) 0.0182(13) 0.0181(14) 0.0042(11) -0.0017(11) -0.0019(11)
O3 0.0152(14) 0.0386(17) 0.0148(14) 0.0040(12) 0.0036(11) 0.0079(12)
O4 0.0172(14) 0.0205(14) 0.0195(14) 0.0046(11) -0.0005(11) 0.0001(11)
O5 0.0126(13) 0.0125(13) 0.0329(16) 0.0013(11) 0.0029(11) 0.0059(10)
O6 0.0134(13) 0.0195(13) 0.0234(14) 0.0113(11) 0.0062(11) 0.0060(11)
O7 0.0132(14) 0.0259(14) 0.0188(14) 0.0021(11) 0.0069(11) 0.0058(11)
O8 0.0283(16) 0.0157(13) 0.0161(14) 0.0061(11) 0.0059(11) 0.0074(11)
O9 0.0093(13) 0.0172(13) 0.0244(14) 0.0083(11) 0.0028(10) 0.0047(10)
O10 0.0177(16) 0.0385(19) 0.0418(19) -0.0214(15) -0.0004(14) 0.0009(14)
O11 0.0413(18) 0.0130(13) 0.0193(15) 0.0011(11) 0.0059(13) 0.0106(13)
O12 0.048(2) 0.0392(18) 0.0125(14) 0.0089(13) 0.0093(13) 0.0150(16)
C1 0.048(5) 0.141(9) 0.085(6) 0.077(7) 0.013(4) 0.014(5)
C2 0.064(6) 0.169(11) 0.061(5) -0.041(7) 0.015(4) -0.007(7)
C3 0.084(7) 0.045(4) 0.153(10) -0.036(6) -0.009(7) 0.014(4)
N1 0.097(6) 0.163(9) 0.078(5) -0.024(6) 0.033(5) 0.008(6)
C5 0.077(6) 0.077(6) 0.155(10) 0.055(6) 0.005(7) 0.035(5)
C4 0.124(9) 0.058(5) 0.091(7) 0.045(5) -0.030(6) -0.040(5)
O21 0.063(6) 0.105(8) 0.072(7) -0.003(6) 0.001(5) 0.032(6)

loop_
_atom_type_symbol
_atom_type_description
_atom_type_scat_dispersion_real
_atom_type_scat_dispersion_imag
_atom_type_scat_source
C C 0.0033 0.0016 'International Tables Vol C Tables 4.2.6.8 and 6.1.1.4'
H H 0 0 'International Tables Vol C Tables 4.2.6.8 and 6.1.1.4'
O O 0.0106 0.006 'International Tables Vol C Tables 4.2.6.8 and 6.1.1.4'
N N 0.0061 0.0033 'International Tables Vol C Tables 4.2.6.8 and 6.1.1.4'
P P 0.1023 0.0942 'International Tables Vol C Tables 4.2.6.8 and 6.1.1.4'
Ga Ga 0.2307 1.6083 'International Tables Vol C Tables 4.2.6.8 and 6.1.1.4'
F F 0.0171 0.0103 'International Tables Vol C Tables 4.2.6.8 and 6.1.1.4'

loop_
_geom_angle_atom_site_label_1
_geom_angle_atom_site_label_2
_geom_angle_atom_site_label_3
_geom_angle
_geom_angle_site_symmetry_1
_geom_angle_site_symmetry_3
_geom_angle_publ_flag
O7 Ga1 O2 97.29(13) . . ?
O7 Ga1 O6 95.55(13) . . ?
O2 Ga1 O6 96.88(13) . . ?
O7 Ga1 O9 92.84(12) . . ?
O2 Ga1 O9 91.40(13) . . ?
O6 Ga1 O9 167.36(11) . . ?
O7 Ga1 F1 90.99(12) . . ?
O2 Ga1 F1 170.88(10) . . ?
O6 Ga1 F1 86.06(12) . . ?
O9 Ga1 F1 84.35(12) . . ?
O7 Ga1 F1 171.35(10) . 2_556 ?
O2 Ga1 F1 91.05(12) . 2_556 ?
O6 Ga1 F1 85.70(11) . 2_556 ?
O9 Ga1 F1 84.62(11) . 2_556 ?
F1 Ga1 F1 80.54(11) . 2_556 ?
O7 Ga1 Ga1 131.54(10) . 2_556 ?
O2 Ga1 Ga1 130.92(9) . 2_556 ?
O6 Ga1 Ga1 84.59(10) . 2_556 ?
O9 Ga1 Ga1 82.76(9) . 2_556 ?
F1 Ga1 Ga1 40.57(7) . 2_556 ?
F1 Ga1 Ga1 39.96(7) 2_556 2_556 ?
O10 Ga2 O5 109.13(14) . . ?
O10 Ga2 O3 114.80(15) . . ?
O5 Ga2 O3 110.74(13) . . ?
O10 Ga2 O11 104.78(17) . 2_666 ?
O5 Ga2 O11 104.47(14) . 2_666 ?
O3 Ga2 O11 112.27(14) . 2_666 ?
O8 Ga3 O12 101.19(15) . 2_655 ?
O8 Ga3 O4 116.91(14) . . ?
O12 Ga3 O4 106.57(15) 2_655 . ?
O8 Ga3 O1 111.45(14) . . ?
O12 Ga3 O1 108.04(16) 2_655 . ?
O4 Ga3 O1 111.68(14) . . ?
O7 P4 O10 112.76(17) . . ?
O7 P4 O12 107.36(18) . . ?
O10 P4 O12 106.4(2) . . ?
O7 P4 O1 110.32(17) . . ?
O10 P4 O1 110.15(19) . . ?
O12 P4 O1 109.70(19) . . ?
O2 P5 O8 114.12(17) . 2_656 ?
O2 P5 O11 109.55(17) . . ?
O8 P5 O11 104.80(16) 2_656 . ?
O2 P5 O3 109.68(16) . . ?
O8 P5 O3 109.67(17) 2_656 . ?
O11 P5 O3 108.82(18) . . ?
O6 P6 O9 115.96(16) 2_656 1_655 ?
O6 P6 O5 110.27(17) 2_656 . ?
O9 P6 O5 105.48(16) 1_655 . ?
O6 P6 O4 108.37(16) 2_656 . ?
O9 P6 O4 108.81(16) 1_655 . ?
O5 P6 O4 107.65(17) . . ?
Ga1 F1 Ga1 99.46(11) . 2_556 ?
P4 O1 Ga3 133.99(19) . . ?
P5 O2 Ga1 139.28(18) . . ?
P5 O3 Ga2 130.05(18) . . ?
P6 O4 Ga3 126.44(18) . . ?
P6 O5 Ga2 130.66(17) . . ?
P6 O6 Ga1 126.85(17) 2_656 . ?
P4 O7 Ga1 141.12(18) . . ?
P5 O8 Ga3 148.60(18) 2_656 . ?
P6 O9 Ga1 128.27(16) 1_455 . ?
P4 O10 Ga2 165.0(3) . . ?
P5 O11 Ga2 134.64(18) . 2_666 ?
P4 O12 Ga3 142.2(2) . 2_655 ?
C5 C1 C2 123.4(9) . . ?
C1 C2 C3 122.2(9) . . ?
C4 C3 C2 119.5(9) . . ?
C5 N1 C4 113.7(8) . . ?
C1 C5 N1 122.9(9) . . ?
C3 C4 N1 117.9(8) . . ?

loop_
_geom_bond_atom_site_label_1
_geom_bond_atom_site_label_2
_geom_bond_distance
_geom_bond_site_symmetry_2
_geom_bond_publ_flag
Ga1 O7 1.892(3) . ?
Ga1 O2 1.898(3) . ?
Ga1 O6 1.935(3) . ?
Ga1 O9 1.947(3) . ?
Ga1 F1 1.960(3) . ?
Ga1 F1 1.985(2) 2_556 ?
Ga1 Ga1 3.010(2) 2_556 ?
Ga2 O10 1.785(3) . ?
Ga2 O5 1.811(3) . ?
Ga2 O3 1.811(3) . ?
Ga2 O11 1.811(3) 2_666 ?
Ga3 O8 1.800(3) . ?
Ga3 O12 1.808(3) 2_655 ?
Ga3 O4 1.819(3) . ?
Ga3 O1 1.823(3) . ?
P4 O7 1.510(3) . ?
P4 O10 1.509(3) . ?
P4 O12 1.527(3) . ?
P4 O1 1.528(3) . ?
P5 O2 1.505(3) . ?
P5 O8 1.520(3) 2_656 ?
P5 O11 1.533(3) . ?
P5 O3 1.540(3) . ?
P6 O6 1.519(3) 2_656 ?
P6 O9 1.526(3) 1_655 ?
P6 O5 1.545(3) . ?
P6 O4 1.550(3) . ?
F1 Ga1 1.985(2) 2_556 ?
O6 P6 1.519(3) 2_656 ?
O8 P5 1.520(3) 2_656 ?
O9 P6 1.526(3) 1_455 ?
O11 Ga2 1.811(3) 2_666 ?
O12 Ga3 1.808(3) 2_655 ?
C1 C5 1.168(13) . ?
C1 C2 1.252(14) . ?
C2 C3 1.321(15) . ?
C3 C4 1.302(14) . ?
N1 C5 1.400(13) . ?
N1 C4 1.427(13) . ?
O21 O21 1.74(2) 2 ?
